data_7003768
loop_
_publ_author_name
'Xue, Sijia'
'Chai, An'
'Cai, Zhijuan'
'Wei, Yongge'
'Xiang, Changsheng'
'Bian, Wangdong'
'Shen, Jian'

_publ_section_title
;
 A new class of functionalized polyoxometalates: synthesis, structure
 and preliminary antitumor activity studies of three arylimido
 substituted hexamolybdates bearing a strong electron-withdrawing nitro
 group, (Bu4N)2[Mo6O18(&#xE002;NAr)] (Ar = 3-NO2-C6H4,
 2-CH3-4-NO2-C6H3, 2-CH3-5-NO2-C6H3)
;
_journal_issue 35
_journal_name_full 'Dalton Transactions'
_journal_page_first 4770
_journal_page_last 4775
_journal_paper_doi 10.1039/b719388b
_journal_year 2008
_chemical_formula_sum 'C39 H78 Mo6 N4 O20'
_chemical_formula_weight 1498.69
_chemical_name_systematic
;
?
;
_space_group_IT_number 14
_symmetry_cell_setting monoclinic
_symmetry_space_group_name_Hall '-P 2ybc'
_symmetry_space_group_name_H-M 'P 1 21/c 1'
_atom_sites_solution_hydrogens geom
_atom_sites_solution_primary direct
_atom_sites_solution_secondary difmap
_audit_creation_method SHELXL-97
_cell_angle_alpha 90.00
_cell_angle_beta 92.0620(10)
_cell_angle_gamma 90.00
_cell_formula_units_Z 4
_cell_length_a 12.4519(7)
_cell_length_b 19.5005(11)
_cell_length_c 23.6287(14)
_cell_measurement_reflns_used 9708
_cell_measurement_temperature 297(2)
_cell_measurement_theta_max 28.15
_cell_measurement_theta_min 2.26
_cell_volume 5733.8(6)
_computing_cell_refinement 'Bruker SMART'
_computing_data_collection 'Bruker SMART'
_computing_data_reduction 'Bruker SAINT'
_computing_molecular_graphics 'Bruker SHELXTL'
_computing_publication_material 'Bruker SHELXTL'
_computing_structure_refinement 'SHELXL-97 (Sheldrick, 1997)'
_computing_structure_solution 'SHELXS-97 (Sheldrick, 1990)'
_diffrn_ambient_temperature 297(2)
_diffrn_measured_fraction_theta_full 0.998
_diffrn_measured_fraction_theta_max 0.998
_diffrn_measurement_device_type 'CCD area detector'
_diffrn_measurement_method 'phi and omega scans'
_diffrn_radiation_monochromator graphite
_diffrn_radiation_source 'fine-focus sealed tube'
_diffrn_radiation_type MoK\a
_diffrn_radiation_wavelength 0.71073
_diffrn_reflns_av_R_equivalents 0.0234
_diffrn_reflns_av_sigmaI/netI 0.0228
_diffrn_reflns_limit_h_max 15
_diffrn_reflns_limit_h_min -15
_diffrn_reflns_limit_k_max 24
_diffrn_reflns_limit_k_min -24
_diffrn_reflns_limit_l_max 28
_diffrn_reflns_limit_l_min -29
_diffrn_reflns_number 43975
_diffrn_reflns_theta_full 26.00
_diffrn_reflns_theta_max 26.00
_diffrn_reflns_theta_min 1.35
_exptl_absorpt_coefficient_mu 1.341
_exptl_absorpt_correction_T_max 0.7752
_exptl_absorpt_correction_T_min 0.6891
_exptl_absorpt_correction_type multi-scan
_exptl_crystal_colour red
_exptl_crystal_density_diffrn 1.736
_exptl_crystal_density_method 'not measured'
_exptl_crystal_description block
_exptl_crystal_F_000 3008
_exptl_crystal_size_max 0.30
_exptl_crystal_size_mid 0.30
_exptl_crystal_size_min 0.20
_refine_diff_density_max 0.585
_refine_diff_density_min -0.424
_refine_diff_density_rms 0.078
_refine_ls_extinction_method none
_refine_ls_goodness_of_fit_ref 1.024
_refine_ls_hydrogen_treatment constr
_refine_ls_matrix_type full
_refine_ls_number_parameters 659
_refine_ls_number_reflns 11249
_refine_ls_number_restraints 48
_refine_ls_restrained_S_all 1.040
_refine_ls_R_factor_all 0.0490
_refine_ls_R_factor_gt 0.0361
_refine_ls_shift/su_max 0.002
_refine_ls_shift/su_mean 0.000
_refine_ls_structure_factor_coef Fsqd
_refine_ls_weighting_details 'calc w=1/[\s^2^(Fo^2^)+(0.0483P)^2^+3.6860P] where P=(Fo^2^+2Fc^2^)/3'
_refine_ls_weighting_scheme calc
_refine_ls_wR_factor_gt 0.0931
_refine_ls_wR_factor_ref 0.1019
_reflns_number_gt 8650
_reflns_number_total 11249
_reflns_threshold_expression >2sigma(I)
_cod_data_source_file b719388b.txt
_cod_data_source_block 3
_cod_depositor_comments
;
The following automatic conversions were performed:
'_symmetry_cell_setting' value 'Monoclinic' changed to 'monoclinic'
according to '/home/saulius/struct/CIF-dictionaries/cif_core.dic'
dictionary named 'cif_core.dic' version 2.4.1 from 2010-06-29.

Automatic conversion script
Id: cif_fix_enum 1527 2010-12-29 10:47:43Z saulius 
;
_cod_original_sg_symbol_H-M P2(1)/c
_cod_database_code 7003768

loop_
_symmetry_equiv_pos_as_xyz
'x, y, z'
'-x, y+1/2, -z+1/2'
'-x, -y, -z'
'x, -y-1/2, z-1/2'

loop_
_atom_site_label
_atom_site_type_symbol
_atom_site_fract_x
_atom_site_fract_y
_atom_site_fract_z
_atom_site_U_iso_or_equiv
_atom_site_adp_type
_atom_site_occupancy
_atom_site_symmetry_multiplicity
_atom_site_calc_flag
_atom_site_refinement_flags
_atom_site_disorder_assembly
_atom_site_disorder_group
Mo1 Mo 0.02389(2) 0.675742(15) 0.430570(13) 0.05137(9) Uani 1 1 d . . .
Mo2 Mo 0.02158(3) 0.841476(16) 0.430051(13) 0.05570(10) Uani 1 1 d . . .
Mo3 Mo -0.19970(3) 0.754468(14) 0.453889(13) 0.05045(9) Uani 1 1 d . . .
Mo4 Mo 0.04930(3) 0.755548(17) 0.311694(14) 0.05646(10) Uani 1 1 d . . .
Mo5 Mo -0.16993(2) 0.668087(15) 0.336210(13) 0.05041(9) Uani 1 1 d . . .
Mo6 Mo -0.17699(3) 0.837057(16) 0.333806(14) 0.05782(10) Uani 1 1 d . . .
C1 C 0.1613(3) 0.58439(19) 0.51216(15) 0.0578(9) Uani 1 1 d . . .
C2 C 0.1769(3) 0.5141(2) 0.50788(19) 0.0733(12) Uani 1 1 d . . .
C3 C 0.2368(4) 0.4824(3) 0.5506(3) 0.115(2) Uani 1 1 d . . .
H3 H 0.2476 0.4353 0.5491 0.137 Uiso 1 1 calc R . .
C4 C 0.2809(5) 0.5187(5) 0.5953(3) 0.140(3) Uani 1 1 d . A .
H4 H 0.3224 0.4967 0.6233 0.167 Uiso 1 1 calc R . .
C5 C 0.2630(4) 0.5881(4) 0.5982(2) 0.107(2) Uani 1 1 d D . .
C6 C 0.2047(3) 0.6215(3) 0.55732(18) 0.0786(12) Uani 1 1 d . A .
H6 H 0.1941 0.6686 0.5596 0.094 Uiso 1 1 calc R . .
C7 C 0.1270(5) 0.4756(2) 0.4592(2) 0.1116(19) Uani 1 1 d . . .
H7A H 0.1447 0.4279 0.4627 0.167 Uiso 1 1 calc R . .
H7B H 0.1538 0.4931 0.4244 0.167 Uiso 1 1 calc R . .
H7C H 0.0504 0.4811 0.4590 0.167 Uiso 1 1 calc R . .
C8 C 0.4795(4) 0.7152(4) 0.3973(2) 0.1076(18) Uani 1 1 d . . .
H8A H 0.5295 0.7527 0.4040 0.129 Uiso 1 1 calc R . .
H8B H 0.5199 0.6727 0.4006 0.129 Uiso 1 1 calc R . .
C9 C 0.3959(5) 0.7165(4) 0.4434(2) 0.144(3) Uani 1 1 d . . .
H9A H 0.3601 0.7607 0.4431 0.173 Uiso 1 1 calc R . .
H9B H 0.3422 0.6815 0.4357 0.173 Uiso 1 1 calc R . .
C10 C 0.4493(6) 0.7041(6) 0.5015(3) 0.176(4) Uani 1 1 d . . .
H10A H 0.3961 0.7101 0.5300 0.211 Uiso 1 1 calc R . .
H10B H 0.5047 0.7384 0.5081 0.211 Uiso 1 1 calc R . .
C11 C 0.5011(8) 0.6311(6) 0.5089(4) 0.216(5) Uani 1 1 d . . .
H11A H 0.4480 0.5966 0.5002 0.323 Uiso 1 1 calc R . .
H11B H 0.5275 0.6255 0.5473 0.323 Uiso 1 1 calc R . .
H11C H 0.5595 0.6265 0.4837 0.323 Uiso 1 1 calc R . .
C12 C 0.3524(3) 0.6629(3) 0.3250(2) 0.0984(17) Uani 1 1 d . . .
H12A H 0.2920 0.6689 0.3493 0.118 Uiso 1 1 calc R . .
H12B H 0.3254 0.6672 0.2861 0.118 Uiso 1 1 calc R . .
C13 C 0.3963(4) 0.5908(4) 0.3335(3) 0.117(2) Uani 1 1 d . . .
H13A H 0.4545 0.5833 0.3080 0.140 Uiso 1 1 calc R . .
H13B H 0.4252 0.5861 0.3720 0.140 Uiso 1 1 calc R . .
C14 C 0.3109(6) 0.5375(4) 0.3227(3) 0.151(3) Uani 1 1 d . . .
H14A H 0.2513 0.5467 0.3469 0.181 Uiso 1 1 calc R . .
H14B H 0.2844 0.5412 0.2837 0.181 Uiso 1 1 calc R . .
C15 C 0.3489(7) 0.4668(5) 0.3331(4) 0.182(3) Uani 1 1 d . . .
H15A H 0.4114 0.4584 0.3115 0.272 Uiso 1 1 calc R . .
H15B H 0.2933 0.4350 0.3218 0.272 Uiso 1 1 calc R . .
H15C H 0.3667 0.4610 0.3726 0.272 Uiso 1 1 calc R . .
C16 C 0.5260(3) 0.7157(3) 0.29806(18) 0.0852(13) Uani 1 1 d . . .
H16A H 0.5623 0.6724 0.3050 0.102 Uiso 1 1 calc R . .
H16B H 0.5767 0.7521 0.3075 0.102 Uiso 1 1 calc R . .
C17 C 0.4951(4) 0.7205(4) 0.2355(2) 0.1106(18) Uani 1 1 d . . .
H17A H 0.4506 0.6815 0.2248 0.133 Uiso 1 1 calc R . .
H17B H 0.4529 0.7617 0.2288 0.133 Uiso 1 1 calc R . .
C18 C 0.5897(4) 0.7221(4) 0.1992(2) 0.127(2) Uani 1 1 d . . .
H18A H 0.6367 0.7591 0.2120 0.152 Uiso 1 1 calc R . .
H18B H 0.6291 0.6795 0.2044 0.152 Uiso 1 1 calc R . .
C19 C 0.5647(6) 0.7314(5) 0.1388(3) 0.165(3) Uani 1 1 d . . .
H19A H 0.5168 0.6957 0.1258 0.248 Uiso 1 1 calc R . .
H19B H 0.6298 0.7293 0.1183 0.248 Uiso 1 1 calc R . .
H19C H 0.5311 0.7752 0.1327 0.248 Uiso 1 1 calc R . .
C20 C 0.3726(4) 0.7874(3) 0.3286(2) 0.1066(18) Uani 1 1 d . . .
H20A H 0.3182 0.7904 0.3569 0.128 Uiso 1 1 calc R . .
H20B H 0.3357 0.7863 0.2918 0.128 Uiso 1 1 calc R . .
C21 C 0.4419(5) 0.8528(4) 0.3323(3) 0.148(3) Uani 1 1 d . . .
H21A H 0.4794 0.8545 0.3690 0.177 Uiso 1 1 calc R . .
H21B H 0.4954 0.8511 0.3035 0.177 Uiso 1 1 calc R . .
C22 C 0.3767(6) 0.9158(4) 0.3244(4) 0.155(3) Uani 1 1 d . . .
H22A H 0.3310 0.9211 0.3566 0.186 Uiso 1 1 calc R . .
H22B H 0.3303 0.9106 0.2908 0.186 Uiso 1 1 calc R . .
C23 C 0.4430(9) 0.9796(5) 0.3186(4) 0.228(5) Uani 1 1 d . . .
H23A H 0.4858 0.9867 0.3527 0.342 Uiso 1 1 calc R . .
H23B H 0.3963 1.0182 0.3122 0.342 Uiso 1 1 calc R . .
H23C H 0.4891 0.9746 0.2872 0.342 Uiso 1 1 calc R . .
C24 C 0.8923(4) 0.5700(2) 0.08826(18) 0.0811(12) Uani 1 1 d . . .
H24A H 0.9222 0.5913 0.0552 0.097 Uiso 1 1 calc R . .
H24B H 0.9007 0.5209 0.0840 0.097 Uiso 1 1 calc R . .
C25 C 0.7754(4) 0.5853(3) 0.0872(2) 0.1089(17) Uani 1 1 d . . .
H25A H 0.7643 0.6345 0.0869 0.131 Uiso 1 1 calc R . .
H25B H 0.7438 0.5667 0.1208 0.131 Uiso 1 1 calc R . .
C26 C 0.7217(5) 0.5535(3) 0.0346(3) 0.144(3) Uani 1 1 d . . .
H26A H 0.7617 0.5669 0.0019 0.173 Uiso 1 1 calc R . .
H26B H 0.7264 0.5040 0.0379 0.173 Uiso 1 1 calc R . .
C27 C 0.6108(7) 0.5719(5) 0.0243(4) 0.217(4) Uani 1 1 d . . .
H27A H 0.5711 0.5626 0.0575 0.325 Uiso 1 1 calc R . .
H27B H 0.5814 0.5456 -0.0069 0.325 Uiso 1 1 calc R . .
H27C H 0.6058 0.6199 0.0154 0.325 Uiso 1 1 calc R . .
C28 C 0.9504(4) 0.6684(2) 0.15064(18) 0.0838(13) Uani 1 1 d . . .
H28A H 0.8760 0.6786 0.1583 0.101 Uiso 1 1 calc R . .
H28B H 0.9926 0.6784 0.1850 0.101 Uiso 1 1 calc R . .
C29 C 0.9848(5) 0.7156(2) 0.10612(19) 0.0875(14) Uani 1 1 d . . .
H29A H 0.9419 0.7078 0.0716 0.105 Uiso 1 1 calc R . .
H29B H 1.0595 0.7069 0.0981 0.105 Uiso 1 1 calc R . .
C30 C 0.9716(4) 0.7908(2) 0.1255(2) 0.0866(14) Uani 1 1 d . . .
H30A H 1.0167 0.7982 0.1593 0.104 Uiso 1 1 calc R . .
H30B H 0.9974 0.8209 0.0962 0.104 Uiso 1 1 calc R . .
C31 C 0.8592(5) 0.8109(3) 0.1379(2) 0.1085(17) Uani 1 1 d . . .
H31A H 0.8124 0.7998 0.1060 0.163 Uiso 1 1 calc R . .
H31B H 0.8562 0.8593 0.1450 0.163 Uiso 1 1 calc R . .
H31C H 0.8365 0.7865 0.1707 0.163 Uiso 1 1 calc R . .
C32 C 1.0726(4) 0.5727(2) 0.12601(19) 0.0834(13) Uani 1 1 d . . .
H32A H 1.0746 0.5236 0.1193 0.100 Uiso 1 1 calc R . .
H32B H 1.0905 0.5950 0.0909 0.100 Uiso 1 1 calc R . .
C33 C 1.1590(5) 0.5896(4) 0.1695(3) 0.141(2) Uani 1 1 d . . .
H33A H 1.1491 0.5631 0.2037 0.169 Uiso 1 1 calc R . .
H33B H 1.1564 0.6379 0.1791 0.169 Uiso 1 1 calc R . .
C34 C 1.2684(6) 0.5719(6) 0.1442(5) 0.199(4) Uani 1 1 d . . .
H34A H 1.3233 0.5757 0.1742 0.239 Uiso 1 1 calc R . .
H34B H 1.2661 0.5243 0.1323 0.239 Uiso 1 1 calc R . .
C35 C 1.3026(7) 0.6127(6) 0.0966(6) 0.253(6) Uani 1 1 d . . .
H35A H 1.2507 0.6085 0.0658 0.379 Uiso 1 1 calc R . .
H35B H 1.3712 0.5967 0.0849 0.379 Uiso 1 1 calc R . .
H35C H 1.3083 0.6599 0.1078 0.379 Uiso 1 1 calc R . .
C36 C 0.9231(4) 0.5590(2) 0.19434(18) 0.0868(13) Uani 1 1 d . . .
H36A H 0.9702 0.5754 0.2250 0.104 Uiso 1 1 calc R . .
H36B H 0.8513 0.5753 0.2015 0.104 Uiso 1 1 calc R . .
C37 C 0.9218(5) 0.4842(2) 0.1965(2) 0.0997(16) Uani 1 1 d . . .
H37A H 0.9912 0.4666 0.1860 0.120 Uiso 1 1 calc R . .
H37B H 0.8678 0.4668 0.1695 0.120 Uiso 1 1 calc R . .
C38 C 0.8965(5) 0.4593(3) 0.2570(2) 0.1078(18) Uani 1 1 d . . .
H38A H 0.8318 0.4823 0.2685 0.129 Uiso 1 1 calc R . .
H38B H 0.8807 0.4106 0.2551 0.129 Uiso 1 1 calc R . .
C39 C 0.9799(6) 0.4698(3) 0.3013(2) 0.139(3) Uani 1 1 d . . .
H39A H 1.0455 0.4485 0.2903 0.208 Uiso 1 1 calc R . .
H39B H 0.9575 0.4498 0.3361 0.208 Uiso 1 1 calc R . .
H39C H 0.9917 0.5181 0.3066 0.208 Uiso 1 1 calc R . .
N1 N 0.1008(2) 0.61926(15) 0.47191(13) 0.0621(8) Uani 1 1 d . . .
N3 N 0.4324(3) 0.7209(3) 0.33704(16) 0.0925(12) Uani 1 1 d . . .
N4 N 0.9591(3) 0.59177(16) 0.13880(13) 0.0683(8) Uani 1 1 d . . .
O1 O 0.0796(2) 0.76299(12) 0.46351(11) 0.0593(6) Uani 1 1 d . . .
O2 O -0.06943(17) 0.61888(12) 0.38524(10) 0.0546(6) Uani 1 1 d . . .
O3 O -0.09820(19) 0.69053(12) 0.48055(9) 0.0537(6) Uani 1 1 d . . .
O4 O 0.0838(3) 0.90664(15) 0.46435(13) 0.0893(9) Uani 1 1 d . . .
O5 O -0.08277(19) 0.89014(12) 0.37998(10) 0.0634(7) Uani 1 1 d . . .
O6 O -0.1051(2) 0.82695(12) 0.47578(10) 0.0585(6) Uani 1 1 d . . .
O7 O 0.10249(19) 0.82683(13) 0.36483(10) 0.0608(6) Uani 1 1 d . . .
O8 O -0.2932(3) 0.75552(14) 0.50339(13) 0.0783(9) Uani 1 1 d . . .
O9 O -0.26041(19) 0.81779(12) 0.39711(11) 0.0593(6) Uani 1 1 d . . .
O10 O -0.25291(17) 0.68403(12) 0.40077(10) 0.0516(5) Uani 1 1 d . . .
O11 O 0.1407(2) 0.75556(16) 0.26074(13) 0.0845(10) Uani 1 1 d . . .
O12 O -0.04598(19) 0.68349(13) 0.28926(10) 0.0591(6) Uani 1 1 d . . .
O13 O -0.0540(2) 0.82038(14) 0.28659(10) 0.0627(7) Uani 1 1 d . . .
O14 O -0.2392(2) 0.60584(14) 0.30116(12) 0.0756(8) Uani 1 1 d . . .
O15 O -0.2271(2) 0.74975(11) 0.30374(11) 0.0579(6) Uani 1 1 d . . .
O16 O -0.2504(2) 0.89474(16) 0.29655(14) 0.0922(10) Uani 1 1 d . . .
O17 O 0.11125(18) 0.69225(13) 0.36757(10) 0.0580(6) Uani 1 1 d . . .
O18 O -0.07248(16) 0.75352(9) 0.38392(8) 0.0403(5) Uani 1 1 d . . .
N2 N 0.3052(8) 0.6387(4) 0.6433(3) 0.099(3) Uani 0.582(13) 1 d PDU A 1
O19 O 0.2811(6) 0.7052(5) 0.6443(3) 0.127(3) Uani 0.582(13) 1 d PDU A 1
O20 O 0.3611(7) 0.6132(5) 0.6843(3) 0.142(4) Uani 0.582(13) 1 d PDU A 1
N2' N 0.3282(11) 0.6053(8) 0.6460(5) 0.135(5) Uani 0.418(13) 1 d PDU A 2
O19' O 0.3866(10) 0.5624(7) 0.6728(5) 0.162(6) Uani 0.418(13) 1 d PDU A 2
O20' O 0.2995(9) 0.6657(7) 0.6590(5) 0.114(4) Uani 0.418(13) 1 d PDU A 2

loop_
_atom_site_aniso_label
_atom_site_aniso_U_11
_atom_site_aniso_U_22
_atom_site_aniso_U_33
_atom_site_aniso_U_23
_atom_site_aniso_U_13
_atom_site_aniso_U_12
Mo1 0.04350(17) 0.05355(17) 0.05649(19) 0.01133(13) -0.00628(14) 0.00372(13)
Mo2 0.0615(2) 0.05217(17) 0.05281(19) 0.00122(13) -0.00675(15) -0.01512(14)
Mo3 0.04954(19) 0.05671(18) 0.04576(18) -0.00153(12) 0.01095(14) -0.00053(12)
Mo4 0.04047(18) 0.0855(2) 0.04377(18) 0.00423(14) 0.00593(13) -0.00479(14)
Mo5 0.04084(17) 0.05790(18) 0.05221(19) -0.01105(13) -0.00206(13) -0.00246(12)
Mo6 0.05181(19) 0.05980(19) 0.0612(2) 0.01784(14) -0.00722(15) 0.00486(14)
C1 0.0413(19) 0.068(2) 0.064(2) 0.0205(18) -0.0018(17) 0.0030(16)
C2 0.063(2) 0.064(2) 0.094(3) 0.029(2) 0.021(2) 0.0071(19)
C3 0.082(4) 0.102(4) 0.161(6) 0.077(4) 0.016(4) 0.021(3)
C4 0.068(4) 0.204(8) 0.146(6) 0.110(6) -0.008(4) 0.003(4)
C5 0.066(3) 0.192(7) 0.063(3) 0.024(4) -0.008(2) -0.034(4)
C6 0.055(2) 0.107(3) 0.074(3) 0.011(3) 0.001(2) -0.010(2)
C7 0.134(5) 0.070(3) 0.134(5) -0.010(3) 0.051(4) -0.014(3)
C8 0.050(3) 0.200(6) 0.073(3) -0.003(4) 0.003(2) -0.016(3)
C9 0.076(4) 0.279(9) 0.078(4) -0.019(5) 0.015(3) -0.018(5)
C10 0.101(5) 0.349(13) 0.078(4) -0.023(7) 0.020(4) -0.065(7)
C11 0.171(9) 0.343(15) 0.134(7) 0.050(9) 0.019(6) -0.004(9)
C12 0.043(2) 0.166(6) 0.087(3) -0.004(3) 0.003(2) -0.004(3)
C13 0.075(4) 0.162(6) 0.112(4) 0.006(4) 0.002(3) -0.010(4)
C14 0.119(6) 0.178(8) 0.156(6) 0.040(6) 0.002(5) -0.039(6)
C15 0.165(8) 0.197(9) 0.183(8) 0.012(7) 0.017(6) -0.055(7)
C16 0.040(2) 0.143(4) 0.073(3) 0.002(3) 0.009(2) 0.005(2)
C17 0.064(3) 0.186(6) 0.082(4) 0.020(4) 0.005(3) 0.009(3)
C18 0.075(4) 0.238(7) 0.067(3) 0.011(4) 0.005(3) 0.017(4)
C19 0.098(5) 0.315(11) 0.083(4) 0.011(5) 0.008(4) 0.005(5)
C20 0.054(3) 0.156(5) 0.110(4) -0.021(4) 0.003(3) 0.007(3)
C21 0.087(4) 0.162(7) 0.195(7) -0.044(6) 0.007(5) 0.002(5)
C22 0.131(6) 0.168(8) 0.169(7) -0.035(6) 0.031(5) 0.012(6)
C23 0.251(11) 0.154(8) 0.285(12) -0.063(8) 0.084(9) -0.031(8)
C24 0.103(4) 0.065(2) 0.074(3) 0.004(2) -0.012(3) -0.011(2)
C25 0.095(4) 0.107(4) 0.123(5) 0.023(3) -0.008(3) -0.010(3)
C26 0.110(5) 0.131(5) 0.186(7) 0.031(5) -0.053(5) -0.042(4)
C27 0.158(8) 0.199(9) 0.286(11) 0.053(8) -0.077(8) -0.064(7)
C28 0.119(4) 0.069(3) 0.064(3) -0.002(2) 0.005(3) 0.000(2)
C29 0.120(4) 0.078(3) 0.065(3) -0.001(2) 0.006(3) 0.000(3)
C30 0.116(4) 0.064(3) 0.079(3) -0.001(2) -0.007(3) -0.010(3)
C31 0.123(5) 0.096(4) 0.106(4) -0.011(3) 0.004(3) 0.005(3)
C32 0.092(3) 0.077(3) 0.081(3) 0.003(2) -0.003(3) -0.001(2)
C33 0.119(5) 0.148(6) 0.152(6) -0.001(5) -0.041(5) 0.011(4)
C34 0.091(6) 0.221(11) 0.286(13) 0.021(9) 0.001(7) -0.017(6)
C35 0.122(7) 0.290(15) 0.347(17) -0.016(13) 0.016(9) -0.062(8)
C36 0.116(4) 0.075(3) 0.071(3) 0.002(2) 0.022(3) 0.006(3)
C37 0.137(4) 0.076(3) 0.089(3) 0.001(3) 0.034(3) 0.018(3)
C38 0.164(5) 0.075(3) 0.087(4) 0.012(3) 0.042(4) 0.028(3)
C39 0.210(8) 0.108(5) 0.098(4) -0.002(3) -0.012(5) 0.045(5)
N1 0.0512(17) 0.0615(18) 0.073(2) 0.0179(15) -0.0095(15) 0.0041(14)
N3 0.0414(19) 0.162(4) 0.074(2) -0.008(3) 0.0012(17) -0.001(2)
N4 0.084(2) 0.0609(19) 0.0597(19) 0.0025(15) 0.0067(17) -0.0004(17)
O1 0.0595(16) 0.0646(15) 0.0522(15) 0.0093(11) -0.0190(12) -0.0098(11)
O2 0.0481(14) 0.0477(13) 0.0678(16) -0.0043(11) -0.0001(11) 0.0040(10)
O3 0.0579(14) 0.0578(13) 0.0454(13) 0.0123(10) 0.0032(11) 0.0006(11)
O4 0.107(2) 0.0710(18) 0.088(2) -0.0080(15) -0.0197(18) -0.0339(17)
O5 0.0723(17) 0.0467(13) 0.0707(17) 0.0108(11) -0.0041(14) -0.0038(11)
O6 0.0731(17) 0.0560(14) 0.0467(13) -0.0074(10) 0.0046(12) -0.0027(12)
O7 0.0494(14) 0.0743(16) 0.0584(15) 0.0161(12) -0.0032(11) -0.0193(12)
O8 0.077(2) 0.091(2) 0.0680(19) -0.0043(14) 0.0317(16) 0.0021(14)
O9 0.0501(14) 0.0603(14) 0.0679(16) 0.0089(12) 0.0081(12) 0.0136(11)
O10 0.0380(12) 0.0565(13) 0.0605(14) 0.0001(11) 0.0062(10) -0.0051(10)
O11 0.0586(18) 0.136(3) 0.0597(18) 0.0067(15) 0.0179(14) -0.0069(16)
O12 0.0487(14) 0.0815(17) 0.0471(13) -0.0145(12) 0.0028(11) -0.0010(12)
O13 0.0575(15) 0.0847(17) 0.0457(13) 0.0219(12) -0.0024(11) -0.0061(13)
O14 0.0641(17) 0.0796(18) 0.0823(19) -0.0274(15) -0.0097(14) -0.0130(14)
O15 0.0463(14) 0.0744(17) 0.0522(15) 0.0048(11) -0.0105(12) -0.0020(11)
O16 0.083(2) 0.090(2) 0.102(2) 0.0405(18) -0.0160(18) 0.0200(17)
O17 0.0392(12) 0.0747(16) 0.0604(15) 0.0051(12) 0.0042(11) 0.0094(11)
O18 0.0370(12) 0.0465(12) 0.0373(12) 0.0035(8) -0.0012(9) -0.0008(8)
N2 0.099(3) 0.100(3) 0.098(3) -0.0009(10) 0.0018(10) 0.0007(10)
O19 0.127(3) 0.127(3) 0.126(3) -0.0013(10) 0.0024(10) -0.0014(10)
O20 0.142(4) 0.143(4) 0.141(4) 0.0003(10) 0.0027(10) -0.0003(10)
N2' 0.135(5) 0.136(5) 0.135(5) 0.0008(10) 0.0042(11) 0.0003(10)
O19' 0.162(6) 0.162(6) 0.161(6) 0.0001(10) 0.0048(11) 0.0002(10)
O20' 0.115(4) 0.114(4) 0.114(4) -0.0018(10) 0.0023(10) -0.0005(10)

loop_
_atom_type_symbol
_atom_type_description
_atom_type_scat_dispersion_real
_atom_type_scat_dispersion_imag
_atom_type_scat_source
C C 0.0033 0.0016 'International Tables Vol C Tables 4.2.6.8 and 6.1.1.4'
H H 0.0000 0.0000 'International Tables Vol C Tables 4.2.6.8 and 6.1.1.4'
N N 0.0061 0.0033 'International Tables Vol C Tables 4.2.6.8 and 6.1.1.4'
O O 0.0106 0.0060 'International Tables Vol C Tables 4.2.6.8 and 6.1.1.4'
Mo Mo -1.6832 0.6857 'International Tables Vol C Tables 4.2.6.8 and 6.1.1.4'

loop_
_geom_angle_atom_site_label_1
_geom_angle_atom_site_label_2
_geom_angle_atom_site_label_3
_geom_angle
_geom_angle_site_symmetry_1
_geom_angle_site_symmetry_3
_geom_angle_publ_flag
N1 Mo1 O17 103.18(13) . . ?
N1 Mo1 O2 105.05(13) . . ?
O17 Mo1 O2 90.74(10) . . ?
N1 Mo1 O3 100.18(12) . . ?
O17 Mo1 O3 156.23(10) . . ?
O2 Mo1 O3 87.38(10) . . ?
N1 Mo1 O1 98.33(12) . . ?
O17 Mo1 O1 87.71(11) . . ?
O2 Mo1 O1 156.29(10) . . ?
O3 Mo1 O1 84.64(11) . . ?
N1 Mo1 O18 175.27(12) . . ?
O17 Mo1 O18 78.97(9) . . ?
O2 Mo1 O18 79.02(8) . . ?
O3 Mo1 O18 77.42(8) . . ?
O1 Mo1 O18 77.46(9) . . ?
O4 Mo2 O1 104.60(13) . . ?
O4 Mo2 O7 104.88(14) . . ?
O1 Mo2 O7 90.67(12) . . ?
O4 Mo2 O6 102.08(13) . . ?
O1 Mo2 O6 87.43(11) . . ?
O7 Mo2 O6 152.56(10) . . ?
O4 Mo2 O5 102.01(13) . . ?
O1 Mo2 O5 153.02(10) . . ?
O7 Mo2 O5 86.71(11) . . ?
O6 Mo2 O5 82.78(10) . . ?
O4 Mo2 O18 177.21(13) . . ?
O1 Mo2 O18 76.91(9) . . ?
O7 Mo2 O18 77.35(9) . . ?
O6 Mo2 O18 75.56(8) . . ?
O5 Mo2 O18 76.32(9) . . ?
O8 Mo3 O3 104.52(13) . . ?
O8 Mo3 O6 103.87(13) . . ?
O3 Mo3 O6 89.97(11) . . ?
O8 Mo3 O9 102.10(13) . . ?
O3 Mo3 O9 153.23(10) . . ?
O6 Mo3 O9 86.41(11) . . ?
O8 Mo3 O10 103.16(13) . . ?
O3 Mo3 O10 87.55(10) . . ?
O6 Mo3 O10 152.60(10) . . ?
O9 Mo3 O10 83.67(12) . . ?
O8 Mo3 O18 178.92(13) . . ?
O3 Mo3 O18 76.41(8) . . ?
O6 Mo3 O18 76.61(9) . . ?
O9 Mo3 O18 76.95(8) . . ?
O10 Mo3 O18 76.28(8) . . ?
O11 Mo4 O13 104.23(13) . . ?
O11 Mo4 O12 103.38(13) . . ?
O13 Mo4 O12 89.77(12) . . ?
O11 Mo4 O17 102.90(13) . . ?
O13 Mo4 O17 152.68(10) . . ?
O12 Mo4 O17 87.05(11) . . ?
O11 Mo4 O7 103.57(13) . . ?
O13 Mo4 O7 86.41(11) . . ?
O12 Mo4 O7 152.89(10) . . ?
O17 Mo4 O7 84.22(11) . . ?
O11 Mo4 O18 178.05(12) . . ?
O13 Mo4 O18 77.66(9) . . ?
O12 Mo4 O18 77.00(8) . . ?
O17 Mo4 O18 75.18(8) . . ?
O7 Mo4 O18 75.96(9) . . ?
O14 Mo5 O15 103.16(13) . . ?
O14 Mo5 O10 103.22(12) . . ?
O15 Mo5 O10 88.88(11) . . ?
O14 Mo5 O2 104.22(12) . . ?
O15 Mo5 O2 152.47(10) . . ?
O10 Mo5 O2 87.65(10) . . ?
O14 Mo5 O12 103.39(12) . . ?
O15 Mo5 O12 86.21(12) . . ?
O10 Mo5 O12 153.36(10) . . ?
O2 Mo5 O12 84.77(10) . . ?
O14 Mo5 O18 179.26(11) . . ?
O15 Mo5 O18 77.08(9) . . ?
O10 Mo5 O18 77.47(8) . . ?
O2 Mo5 O18 75.50(8) . . ?
O12 Mo5 O18 75.91(8) . . ?
O16 Mo6 O5 104.58(14) . . ?
O16 Mo6 O9 104.12(14) . . ?
O5 Mo6 O9 89.96(11) . . ?
O16 Mo6 O15 103.54(14) . . ?
O5 Mo6 O15 151.68(10) . . ?
O9 Mo6 O15 86.38(12) . . ?
O16 Mo6 O13 103.61(13) . . ?
O5 Mo6 O13 86.42(11) . . ?
O9 Mo6 O13 152.06(10) . . ?
O15 Mo6 O13 83.86(12) . . ?
O16 Mo6 O18 178.25(13) . . ?
O5 Mo6 O18 76.66(9) . . ?
O9 Mo6 O18 77.04(8) . . ?
O15 Mo6 O18 75.15(9) . . ?
O13 Mo6 O18 75.16(8) . . ?
N1 C1 C6 117.7(4) . . ?
N1 C1 C2 120.9(4) . . ?
C6 C1 C2 121.4(4) . . ?
C3 C2 C1 117.5(5) . . ?
C3 C2 C7 122.6(5) . . ?
C1 C2 C7 119.9(4) . . ?
C4 C3 C2 121.6(6) . . ?
C4 C3 H3 119.2 . . ?
C2 C3 H3 119.2 . . ?
C3 C4 C5 119.2(5) . . ?
C3 C4 H4 120.4 . . ?
C5 C4 H4 120.4 . . ?
C6 C5 C4 121.5(6) . . ?
C6 C5 N2' 137.4(8) . . ?
C4 C5 N2' 100.7(8) . . ?
C6 C5 N2 110.3(6) . . ?
C4 C5 N2 128.2(7) . . ?
N2' C5 N2 27.7(6) . . ?
C5 C6 C1 118.9(5) . . ?
C5 C6 H6 120.6 . . ?
C1 C6 H6 120.6 . . ?
C2 C7 H7A 109.5 . . ?
C2 C7 H7B 109.5 . . ?
H7A C7 H7B 109.5 . . ?
C2 C7 H7C 109.5 . . ?
H7A C7 H7C 109.5 . . ?
H7B C7 H7C 109.5 . . ?
N3 C8 C9 114.5(4) . . ?
N3 C8 H8A 108.6 . . ?
C9 C8 H8A 108.6 . . ?
N3 C8 H8B 108.6 . . ?
C9 C8 H8B 108.6 . . ?
H8A C8 H8B 107.6 . . ?
C10 C9 C8 110.7(5) . . ?
C10 C9 H9A 109.5 . . ?
C8 C9 H9A 109.5 . . ?
C10 C9 H9B 109.5 . . ?
C8 C9 H9B 109.5 . . ?
H9A C9 H9B 108.1 . . ?
C9 C10 C11 114.2(8) . . ?
C9 C10 H10A 108.7 . . ?
C11 C10 H10A 108.7 . . ?
C9 C10 H10B 108.7 . . ?
C11 C10 H10B 108.7 . . ?
H10A C10 H10B 107.6 . . ?
C10 C11 H11A 109.5 . . ?
C10 C11 H11B 109.5 . . ?
H11A C11 H11B 109.5 . . ?
C10 C11 H11C 109.5 . . ?
H11A C11 H11C 109.5 . . ?
H11B C11 H11C 109.5 . . ?
C13 C12 N3 115.6(4) . . ?
C13 C12 H12A 108.4 . . ?
N3 C12 H12A 108.4 . . ?
C13 C12 H12B 108.4 . . ?
N3 C12 H12B 108.4 . . ?
H12A C12 H12B 107.4 . . ?
C14 C13 C12 111.7(5) . . ?
C14 C13 H13A 109.3 . . ?
C12 C13 H13A 109.3 . . ?
C14 C13 H13B 109.3 . . ?
C12 C13 H13B 109.3 . . ?
H13A C13 H13B 107.9 . . ?
C15 C14 C13 113.5(7) . . ?
C15 C14 H14A 108.9 . . ?
C13 C14 H14A 108.9 . . ?
C15 C14 H14B 108.9 . . ?
C13 C14 H14B 108.9 . . ?
H14A C14 H14B 107.7 . . ?
C14 C15 H15A 109.5 . . ?
C14 C15 H15B 109.5 . . ?
H15A C15 H15B 109.5 . . ?
C14 C15 H15C 109.5 . . ?
H15A C15 H15C 109.5 . . ?
H15B C15 H15C 109.5 . . ?
N3 C16 C17 114.5(3) . . ?
N3 C16 H16A 108.6 . . ?
C17 C16 H16A 108.6 . . ?
N3 C16 H16B 108.6 . . ?
C17 C16 H16B 108.6 . . ?
H16A C16 H16B 107.6 . . ?
C18 C17 C16 112.7(4) . . ?
C18 C17 H17A 109.0 . . ?
C16 C17 H17A 109.0 . . ?
C18 C17 H17B 109.0 . . ?
C16 C17 H17B 109.0 . . ?
H17A C17 H17B 107.8 . . ?
C19 C18 C17 114.9(5) . . ?
C19 C18 H18A 108.5 . . ?
C17 C18 H18A 108.5 . . ?
C19 C18 H18B 108.5 . . ?
C17 C18 H18B 108.5 . . ?
H18A C18 H18B 107.5 . . ?
C18 C19 H19A 109.5 . . ?
C18 C19 H19B 109.5 . . ?
H19A C19 H19B 109.5 . . ?
C18 C19 H19C 109.5 . . ?
H19A C19 H19C 109.5 . . ?
H19B C19 H19C 109.5 . . ?
N3 C20 C21 115.7(5) . . ?
N3 C20 H20A 108.4 . . ?
C21 C20 H20A 108.4 . . ?
N3 C20 H20B 108.4 . . ?
C21 C20 H20B 108.4 . . ?
H20A C20 H20B 107.4 . . ?
C22 C21 C20 112.1(6) . . ?
C22 C21 H21A 109.2 . . ?
C20 C21 H21A 109.2 . . ?
C22 C21 H21B 109.2 . . ?
C20 C21 H21B 109.2 . . ?
H21A C21 H21B 107.9 . . ?
C21 C22 C23 113.4(7) . . ?
C21 C22 H22A 108.9 . . ?
C23 C22 H22A 108.9 . . ?
C21 C22 H22B 108.9 . . ?
C23 C22 H22B 108.9 . . ?
H22A C22 H22B 107.7 . . ?
C22 C23 H23A 109.5 . . ?
C22 C23 H23B 109.5 . . ?
H23A C23 H23B 109.5 . . ?
C22 C23 H23C 109.5 . . ?
H23A C23 H23C 109.5 . . ?
H23B C23 H23C 109.5 . . ?
C25 C24 N4 118.4(4) . . ?
C25 C24 H24A 107.7 . . ?
N4 C24 H24A 107.7 . . ?
C25 C24 H24B 107.7 . . ?
N4 C24 H24B 107.7 . . ?
H24A C24 H24B 107.1 . . ?
C24 C25 C26 109.6(5) . . ?
C24 C25 H25A 109.8 . . ?
C26 C25 H25A 109.8 . . ?
C24 C25 H25B 109.8 . . ?
C26 C25 H25B 109.8 . . ?
H25A C25 H25B 108.2 . . ?
C27 C26 C25 115.4(7) . . ?
C27 C26 H26A 108.4 . . ?
C25 C26 H26A 108.4 . . ?
C27 C26 H26B 108.4 . . ?
C25 C26 H26B 108.4 . . ?
H26A C26 H26B 107.5 . . ?
C26 C27 H27A 109.5 . . ?
C26 C27 H27B 109.5 . . ?
H27A C27 H27B 109.5 . . ?
C26 C27 H27C 109.5 . . ?
H27A C27 H27C 109.5 . . ?
H27B C27 H27C 109.5 . . ?
C29 C28 N4 117.2(4) . . ?
C29 C28 H28A 108.0 . . ?
N4 C28 H28A 108.0 . . ?
C29 C28 H28B 108.0 . . ?
N4 C28 H28B 108.0 . . ?
H28A C28 H28B 107.2 . . ?
C28 C29 C30 110.1(4) . . ?
C28 C29 H29A 109.6 . . ?
C30 C29 H29A 109.6 . . ?
C28 C29 H29B 109.6 . . ?
C30 C29 H29B 109.6 . . ?
H29A C29 H29B 108.2 . . ?
C31 C30 C29 114.6(4) . . ?
C31 C30 H30A 108.6 . . ?
C29 C30 H30A 108.6 . . ?
C31 C30 H30B 108.6 . . ?
C29 C30 H30B 108.6 . . ?
H30A C30 H30B 107.6 . . ?
C30 C31 H31A 109.5 . . ?
C30 C31 H31B 109.5 . . ?
H31A C31 H31B 109.5 . . ?
C30 C31 H31C 109.5 . . ?
H31A C31 H31C 109.5 . . ?
H31B C31 H31C 109.5 . . ?
C33 C32 N4 117.7(4) . . ?
C33 C32 H32A 107.9 . . ?
N4 C32 H32A 107.9 . . ?
C33 C32 H32B 107.9 . . ?
N4 C32 H32B 107.9 . . ?
H32A C32 H32B 107.2 . . ?
C32 C33 C34 107.9(6) . . ?
C32 C33 H33A 110.1 . . ?
C34 C33 H33A 110.1 . . ?
C32 C33 H33B 110.1 . . ?
C34 C33 H33B 110.1 . . ?
H33A C33 H33B 108.4 . . ?
C35 C34 C33 117.7(9) . . ?
C35 C34 H34A 107.9 . . ?
C33 C34 H34A 107.9 . . ?
C35 C34 H34B 107.9 . . ?
C33 C34 H34B 107.9 . . ?
H34A C34 H34B 107.2 . . ?
C34 C35 H35A 109.5 . . ?
C34 C35 H35B 109.5 . . ?
H35A C35 H35B 109.5 . . ?
C34 C35 H35C 109.5 . . ?
H35A C35 H35C 109.5 . . ?
H35B C35 H35C 109.5 . . ?
C37 C36 N4 116.6(4) . . ?
C37 C36 H36A 108.1 . . ?
N4 C36 H36A 108.1 . . ?
C37 C36 H36B 108.1 . . ?
N4 C36 H36B 108.1 . . ?
H36A C36 H36B 107.3 . . ?
C36 C37 C38 110.3(4) . . ?
C36 C37 H37A 109.6 . . ?
C38 C37 H37A 109.6 . . ?
C36 C37 H37B 109.6 . . ?
C38 C37 H37B 109.6 . . ?
H37A C37 H37B 108.1 . . ?
C39 C38 C37 116.9(5) . . ?
C39 C38 H38A 108.1 . . ?
C37 C38 H38A 108.1 . . ?
C39 C38 H38B 108.1 . . ?
C37 C38 H38B 108.1 . . ?
H38A C38 H38B 107.3 . . ?
C38 C39 H39A 109.5 . . ?
C38 C39 H39B 109.5 . . ?
H39A C39 H39B 109.5 . . ?
C38 C39 H39C 109.5 . . ?
H39A C39 H39C 109.5 . . ?
H39B C39 H39C 109.5 . . ?
C1 N1 Mo1 169.1(3) . . ?
C20 N3 C16 111.4(4) . . ?
C20 N3 C8 111.0(4) . . ?
C16 N3 C8 106.5(3) . . ?
C20 N3 C12 107.3(4) . . ?
C16 N3 C12 110.3(4) . . ?
C8 N3 C12 110.3(4) . . ?
C24 N4 C32 105.6(3) . . ?
C24 N4 C28 112.6(3) . . ?
C32 N4 C28 110.7(3) . . ?
C24 N4 C36 113.1(3) . . ?
C32 N4 C36 111.9(3) . . ?
C28 N4 C36 103.1(3) . . ?
Mo2 O1 Mo1 114.46(12) . . ?
Mo1 O2 Mo5 114.64(12) . . ?
Mo3 O3 Mo1 114.88(11) . . ?
Mo6 O5 Mo2 117.85(12) . . ?
Mo3 O6 Mo2 117.38(11) . . ?
Mo2 O7 Mo4 116.64(11) . . ?
Mo6 O9 Mo3 117.31(11) . . ?
Mo5 O10 Mo3 116.62(11) . . ?
Mo4 O12 Mo5 116.90(11) . . ?
Mo4 O13 Mo6 118.18(11) . . ?
Mo5 O15 Mo6 118.57(13) . . ?
Mo1 O17 Mo4 114.47(11) . . ?
Mo1 O18 Mo4 91.21(7) . . ?
Mo1 O18 Mo2 90.98(7) . . ?
Mo4 O18 Mo2 90.04(7) . . ?
Mo1 O18 Mo5 90.84(7) . . ?
Mo4 O18 Mo5 89.95(7) . . ?
Mo2 O18 Mo5 178.18(9) . . ?
Mo1 O18 Mo3 91.28(7) . . ?
Mo4 O18 Mo3 177.48(10) . . ?
Mo2 O18 Mo3 90.31(7) . . ?
Mo5 O18 Mo3 89.63(7) . . ?
Mo1 O18 Mo6 179.75(11) . . ?
Mo4 O18 Mo6 89.00(7) . . ?
Mo2 O18 Mo6 89.17(6) . . ?
Mo5 O18 Mo6 89.01(7) . . ?
Mo3 O18 Mo6 88.51(7) . . ?
O20 N2 O19 119.0(7) . . ?
O20 N2 C5 116.2(7) . . ?
O19 N2 C5 124.6(7) . . ?
O19' N2' O20' 130.9(9) . . ?
O19' N2' C5 123.3(11) . . ?
O20' N2' C5 104.8(9) . . ?

loop_
_geom_bond_atom_site_label_1
_geom_bond_atom_site_label_2
_geom_bond_distance
_geom_bond_site_symmetry_2
_geom_bond_publ_flag
Mo1 N1 1.737(3) . ?
Mo1 O17 1.903(2) . ?
Mo1 O2 1.907(2) . ?
Mo1 O3 1.979(2) . ?
Mo1 O1 1.986(2) . ?
Mo1 O18 2.2046(19) . ?
Mo2 O4 1.681(3) . ?
Mo2 O1 1.857(2) . ?
Mo2 O7 1.893(3) . ?
Mo2 O6 1.964(2) . ?
Mo2 O5 1.969(2) . ?
Mo2 O18 2.3259(19) . ?
Mo3 O8 1.680(3) . ?
Mo3 O3 1.869(2) . ?
Mo3 O6 1.900(2) . ?
Mo3 O9 1.955(2) . ?
Mo3 O10 1.960(2) . ?
Mo3 O18 2.331(2) . ?
Mo4 O11 1.686(3) . ?
Mo4 O13 1.884(3) . ?
Mo4 O12 1.902(2) . ?
Mo4 O17 1.946(2) . ?
Mo4 O7 1.972(3) . ?
Mo4 O18 2.324(2) . ?
Mo5 O14 1.689(2) . ?
Mo5 O15 1.895(2) . ?
Mo5 O10 1.899(2) . ?
Mo5 O2 1.930(2) . ?
Mo5 O12 1.956(2) . ?
Mo5 O18 2.3281(19) . ?
Mo6 O16 1.679(3) . ?
Mo6 O5 1.883(2) . ?
Mo6 O9 1.889(2) . ?
Mo6 O15 1.939(2) . ?
Mo6 O13 1.954(3) . ?
Mo6 O18 2.3745(19) . ?
C1 N1 1.372(4) . ?
C1 C6 1.383(5) . ?
C1 C2 1.388(5) . ?
C2 C3 1.380(6) . ?
C2 C7 1.491(6) . ?
C3 C4 1.369(9) . ?
C3 H3 0.9300 . ?
C4 C5 1.372(9) . ?
C4 H4 0.9300 . ?
C5 C6 1.355(7) . ?
C5 N2' 1.408(8) . ?
C5 N2 1.532(7) . ?
C6 H6 0.9300 . ?
C7 H7A 0.9600 . ?
C7 H7B 0.9600 . ?
C7 H7C 0.9600 . ?
C8 N3 1.524(6) . ?
C8 C9 1.534(7) . ?
C8 H8A 0.9700 . ?
C8 H8B 0.9700 . ?
C9 C10 1.522(9) . ?
C9 H9A 0.9700 . ?
C9 H9B 0.9700 . ?
C10 C11 1.571(12) . ?
C10 H10A 0.9700 . ?
C10 H10B 0.9700 . ?
C11 H11A 0.9600 . ?
C11 H11B 0.9600 . ?
C11 H11C 0.9600 . ?
C12 C13 1.519(7) . ?
C12 N3 1.527(6) . ?
C12 H12A 0.9700 . ?
C12 H12B 0.9700 . ?
C13 C14 1.503(8) . ?
C13 H13A 0.9700 . ?
C13 H13B 0.9700 . ?
C14 C15 1.474(9) . ?
C14 H14A 0.9700 . ?
C14 H14B 0.9700 . ?
C15 H15A 0.9600 . ?
C15 H15B 0.9600 . ?
C15 H15C 0.9600 . ?
C16 N3 1.515(5) . ?
C16 C17 1.518(6) . ?
C16 H16A 0.9700 . ?
C16 H16B 0.9700 . ?
C17 C18 1.482(7) . ?
C17 H17A 0.9700 . ?
C17 H17B 0.9700 . ?
C18 C19 1.460(8) . ?
C18 H18A 0.9700 . ?
C18 H18B 0.9700 . ?
C19 H19A 0.9600 . ?
C19 H19B 0.9600 . ?
C19 H19C 0.9600 . ?
C20 N3 1.505(7) . ?
C20 C21 1.541(8) . ?
C20 H20A 0.9700 . ?
C20 H20B 0.9700 . ?
C21 C22 1.480(9) . ?
C21 H21A 0.9700 . ?
C21 H21B 0.9700 . ?
C22 C23 1.502(10) . ?
C22 H22A 0.9700 . ?
C22 H22B 0.9700 . ?
C23 H23A 0.9600 . ?
C23 H23B 0.9600 . ?
C23 H23C 0.9600 . ?
C24 C25 1.485(6) . ?
C24 N4 1.492(5) . ?
C24 H24A 0.9700 . ?
C24 H24B 0.9700 . ?
C25 C26 1.521(8) . ?
C25 H25A 0.9700 . ?
C25 H25B 0.9700 . ?
C26 C27 1.439(9) . ?
C26 H26A 0.9700 . ?
C26 H26B 0.9700 . ?
C27 H27A 0.9600 . ?
C27 H27B 0.9600 . ?
C27 H27C 0.9600 . ?
C28 C29 1.473(6) . ?
C28 N4 1.525(5) . ?
C28 H28A 0.9700 . ?
C28 H28B 0.9700 . ?
C29 C30 1.548(6) . ?
C29 H29A 0.9700 . ?
C29 H29B 0.9700 . ?
C30 C31 1.493(7) . ?
C30 H30A 0.9700 . ?
C30 H30B 0.9700 . ?
C31 H31A 0.9600 . ?
C31 H31B 0.9600 . ?
C31 H31C 0.9600 . ?
C32 C33 1.498(7) . ?
C32 N4 1.503(5) . ?
C32 H32A 0.9700 . ?
C32 H32B 0.9700 . ?
C33 C34 1.546(10) . ?
C33 H33A 0.9700 . ?
C33 H33B 0.9700 . ?
C34 C35 1.452(13) . ?
C34 H34A 0.9700 . ?
C34 H34B 0.9700 . ?
C35 H35A 0.9600 . ?
C35 H35B 0.9600 . ?
C35 H35C 0.9600 . ?
C36 C37 1.458(6) . ?
C36 N4 1.541(5) . ?
C36 H36A 0.9700 . ?
C36 H36B 0.9700 . ?
C37 C38 1.555(6) . ?
C37 H37A 0.9700 . ?
C37 H37B 0.9700 . ?
C38 C39 1.462(7) . ?
C38 H38A 0.9700 . ?
C38 H38B 0.9700 . ?
C39 H39A 0.9600 . ?
C39 H39B 0.9600 . ?
C39 H39C 0.9600 . ?
N2 O20 1.275(7) . ?
N2 O19 1.330(7) . ?
N2' O19' 1.264(8) . ?
N2' O20' 1.271(8) . ?

loop_
_geom_hbond_atom_site_label_D
_geom_hbond_atom_site_label_H
_geom_hbond_atom_site_label_A
_geom_hbond_distance_DH
_geom_hbond_distance_HA
_geom_hbond_distance_DA
_geom_hbond_angle_DHA
_geom_hbond_site_symmetry_A
C12 H12A O17 0.97 2.35 3.252(5) 154.2 .
C28 H28B O12 0.97 2.53 3.287(5) 134.9 1_655
C29 H29A O6 0.97 2.42 3.344(5) 159.8 4_675
C24 H24A O6 0.97 2.48 3.332(5) 147.0 4_675
C37 H37A O5 0.97 2.47 3.302(5) 144.3 2_645
C24 H24B O4 0.97 2.51 3.437(5) 158.9 2_645
C28 H28B O12 0.97 2.53 3.287(5) 134.9 1_655
C16 H16B O15 0.97 2.45 3.143(5) 128.3 1_655
C10 H10B O8 0.97 2.55 3.359(8) 141.4 1_655
